data_1517799
loop_
_publ_author_name
'Li, Ping'
'Parker, Trent M.'
'Hwang, Jungwun'
'Deng, Fengyuan'
'Smith, Mark D.'
'Pellechia, Perry J.'
'Sherrill, C. David'
'Shimizu, Ken D.'

_publ_section_title
;
 The CH-\p Interactions of Methyl Ethers as a Model for
 Carbohydrate-N-Heteroarene Interactions.
;
_journal_issue 19
_journal_name_full 'Organic letters'
_journal_page_first 5064
_journal_page_last 5067
_journal_paper_doi 10.1021/ol502418k
_journal_volume 16
_journal_year 2014
_chemical_formula_moiety 'C29 H23 N3 O5, C2 H3 N'
_chemical_formula_sum 'C31 H26 N4 O5'
_chemical_formula_weight 534.56
_chemical_name_systematic
;
 ? 
;
_space_group_crystal_system monoclinic
_space_group_IT_number 14
_space_group_name_Hall '-P 2ybc'
_space_group_name_H-M_alt 'P 1 21/c 1'
_symmetry_space_group_name_Hall '-P 2ybc'
_symmetry_space_group_name_H-M 'P 1 21/c 1'
_atom_sites_solution_hydrogens geom
_atom_sites_solution_primary direct
_atom_sites_solution_secondary difmap
_audit_creation_date 2013-06-24
_audit_creation_method
;
  Olex2 1.2
  (compiled Apr 23 2013 17:59:47, GUI svn.r4466)
;
_cell_angle_alpha 90.00
_cell_angle_beta 100.376(3)
_cell_angle_gamma 90.00
_cell_formula_units_Z 4
_cell_length_a 17.478(2)
_cell_length_b 15.8115(19)
_cell_length_c 9.5216(12)
_cell_measurement_reflns_used 5736
_cell_measurement_temperature 100(2)
_cell_measurement_theta_max 25.17
_cell_measurement_theta_min 2.37
_cell_volume 2588.3(5)
_computing_cell_refinement 'SAINT v6.45A (Bruker, 2003)'
_computing_data_reduction 'SAINT v6.45A (Bruker, 2003)'
_computing_molecular_graphics
;
O. V. Dolomanov, L. J. Bourhis, R. J. Gildea, J. A. K. Howard and H. Puschmann,
OLEX2: a complete structure solution, refinement and analysis program.
J. Appl. Cryst. (2009). 42, 339-341.
;
_computing_publication_material
;
O. V. Dolomanov, L. J. Bourhis, R. J. Gildea, J. A. K. Howard and H. Puschmann,
OLEX2: a complete structure solution, refinement and analysis program.
J. Appl. Cryst. (2009). 42, 339-341.
;
_computing_structure_refinement
;
SHELXL, G.M. Sheldrick, Acta Cryst.
(2008). A64, 112-122
;
_computing_structure_solution
;
SHELXS, G.M. Sheldrick, Acta Cryst.
(2008). A64, 112-122
;
_diffrn_ambient_temperature 100(2)
_diffrn_measured_fraction_theta_full 0.998
_diffrn_measured_fraction_theta_max 0.998
_diffrn_measurement_device_type 'CCD area detector'
_diffrn_measurement_method 'phi and omega scans'
_diffrn_radiation_monochromator graphite
_diffrn_radiation_type MoK\a
_diffrn_radiation_wavelength 0.71073
_diffrn_reflns_av_R_equivalents 0.0592
_diffrn_reflns_av_unetI/netI 0.0464
_diffrn_reflns_limit_h_max 21
_diffrn_reflns_limit_h_min -21
_diffrn_reflns_limit_k_max 19
_diffrn_reflns_limit_k_min -19
_diffrn_reflns_limit_l_max 11
_diffrn_reflns_limit_l_min -11
_diffrn_reflns_number 35795
_diffrn_reflns_theta_full 26.40
_diffrn_reflns_theta_max 26.40
_diffrn_reflns_theta_min 1.18
_diffrn_source 'fine-focus sealed tube'
_diffrn_source_current 32.0
_diffrn_source_power 1.344
_diffrn_source_target Mo
_diffrn_source_voltage 42.0
_exptl_absorpt_coefficient_mu 0.095
_exptl_absorpt_correction_type none
_exptl_crystal_colour colorless
_exptl_crystal_density_diffrn 1.372
_exptl_crystal_density_method 'not measured'
_exptl_crystal_description plate
_exptl_crystal_F_000 1120
_exptl_crystal_recrystallization_method 'evap. from CH3CN'
_exptl_crystal_size_max 0.36
_exptl_crystal_size_mid 0.18
_exptl_crystal_size_min 0.06
_refine_diff_density_max 0.300
_refine_diff_density_min -0.222
_refine_diff_density_rms 0.046
_refine_ls_extinction_method none
_refine_ls_goodness_of_fit_ref 0.976
_refine_ls_hydrogen_treatment constr
_refine_ls_matrix_type full
_refine_ls_number_parameters 366
_refine_ls_number_reflns 5288
_refine_ls_number_restraints 0
_refine_ls_restrained_S_all 0.976
_refine_ls_R_factor_all 0.0543
_refine_ls_R_factor_gt 0.0382
_refine_ls_shift/su_max 0.000
_refine_ls_shift/su_mean 0.000
_refine_ls_structure_factor_coef Fsqd
_refine_ls_weighting_details 'calc w=1/[\s^2^(Fo^2^)+(0.0539P)^2^+0.0000P] where P=(Fo^2^+2Fc^2^)/3'
_refine_ls_weighting_scheme calc
_refine_ls_wR_factor_gt 0.0873
_refine_ls_wR_factor_ref 0.1021
_reflns_number_gt 4060
_reflns_number_total 5288
_reflns_threshold_expression >2sigma(I)
_cod_data_source_file ol502418k_si_004.cif
_cod_data_source_block lpb297mm
_cod_depositor_comments 'Adding full bibliography for 1517798--1517800.cif.'
_cod_original_cell_volume 2588.3(6)
_cod_database_code 1517799
_olex2_refinement_description
;
1. Fixed Uiso
 At 1.2 times of:
  All C(H) groups
 At 1.5 times of:
  All C(H,H,H) groups
2.a Ternary CH refined with riding coordinates:
 C3(H3), C6(H6)
2.b Aromatic/amide H refined with riding coordinates:
 C11(H11), C12(H12), C13(H13), C16(H16), C17(H17), C18(H18), C24(H24),
 C25(H25), C26(H26)
2.c Idealised Me refined as rotating group:
 C20(H20A,H20B,H20C), C21(H21A,H21B,H21C), C28(H28A,H28B,H28C), C29(H29A,H29B,
 H29C), C31(H31A,H31B,H31C)
;

loop_
_space_group_symop_id
_space_group_symop_operation_xyz
1 'x, y, z'
2 '-x, y+1/2, -z+1/2'
3 '-x, -y, -z'
4 'x, -y-1/2, z-1/2'

loop_
_atom_site_label
_atom_site_type_symbol
_atom_site_fract_x
_atom_site_fract_y
_atom_site_fract_z
_atom_site_U_iso_or_equiv
_atom_site_adp_type
_atom_site_occupancy
_atom_site_symmetry_multiplicity
_atom_site_calc_flag
_atom_site_refinement_flags
O1 O 0.16170(6) 0.72431(7) 0.64444(11) 0.0227(3) Uani 1 1 d .
O2 O 0.27486(6) 0.44865(7) 0.98181(11) 0.0227(3) Uani 1 1 d .
O3 O 0.37885(6) 0.47259(7) 0.57549(11) 0.0214(3) Uani 1 1 d .
O4 O 0.26087(6) 0.31939(7) 0.60566(11) 0.0212(3) Uani 1 1 d .
O5 O 0.45151(6) 0.40333(7) 0.98723(11) 0.0226(3) Uani 1 1 d .
N1 N 0.33050(7) 0.44143(8) 0.77951(13) 0.0160(3) Uani 1 1 d .
N2 N 0.06096(8) 0.46551(8) 0.83778(13) 0.0200(3) Uani 1 1 d .
N3 N 0.17350(7) 0.47553(8) 0.32312(13) 0.0198(3) Uani 1 1 d .
C1 C 0.18853(9) 0.65461(10) 0.66386(15) 0.0160(3) Uani 1 1 d .
C2 C 0.18484(9) 0.59175(9) 0.78730(15) 0.0155(3) Uani 1 1 d .
C3 C 0.27371(9) 0.57097(10) 0.82531(15) 0.0156(3) Uani 1 1 d .
H3 H 0.3010 0.6125 0.8963 0.019 Uiso 1 1 calc R
C4 C 0.29115(8) 0.48175(10) 0.87655(15) 0.0164(3) Uani 1 1 d .
C5 C 0.34218(8) 0.49303(10) 0.66621(15) 0.0162(3) Uani 1 1 d .
C6 C 0.30422(9) 0.57730(10) 0.68283(15) 0.0155(3) Uani 1 1 d .
H6 H 0.3434 0.6239 0.6880 0.019 Uiso 1 1 calc R
C7 C 0.23057(9) 0.59846(9) 0.56766(16) 0.0163(3) Uani 1 1 d .
C8 C 0.17278(8) 0.52554(9) 0.56168(15) 0.0151(3) Uani 1 1 d .
C9 C 0.14586(8) 0.52209(9) 0.68865(15) 0.0146(3) Uani 1 1 d .
C10 C 0.08615(9) 0.46380(9) 0.71034(16) 0.0164(3) Uani 1 1 d .
C11 C 0.00322(9) 0.41358(11) 0.85263(17) 0.0231(4) Uani 1 1 d .
H11 H -0.0159 0.4153 0.9399 0.028 Uiso 1 1 calc R
C12 C -0.03114(9) 0.35654(10) 0.74793(18) 0.0235(4) Uani 1 1 d .
H12 H -0.0715 0.3198 0.7650 0.028 Uiso 1 1 calc R
C13 C -0.00559(9) 0.35449(10) 0.62021(17) 0.0213(4) Uani 1 1 d .
H13 H -0.0281 0.3159 0.5479 0.026 Uiso 1 1 calc R
C14 C 0.05415(9) 0.40966(10) 0.59592(16) 0.0174(3) Uani 1 1 d .
C15 C 0.08281(9) 0.41319(9) 0.46192(16) 0.0173(3) Uani 1 1 d .
C16 C 0.05322(9) 0.36173(10) 0.34368(16) 0.0216(4) Uani 1 1 d .
H16 H 0.0123 0.3230 0.3490 0.026 Uiso 1 1 calc R
C17 C 0.08363(10) 0.36781(10) 0.22119(16) 0.0234(4) Uani 1 1 d .
H17 H 0.0641 0.3334 0.1409 0.028 Uiso 1 1 calc R
C18 C 0.14390(10) 0.42536(10) 0.21565(16) 0.0219(4) Uani 1 1 d .
H18 H 0.1647 0.4286 0.1302 0.026 Uiso 1 1 calc R
C19 C 0.14312(9) 0.46999(9) 0.44507(15) 0.0162(3) Uani 1 1 d .
C20 C 0.14972(9) 0.62498(10) 0.91019(16) 0.0199(4) Uani 1 1 d .
H20A H 0.1766 0.6770 0.9470 0.030 Uiso 1 1 calc R
H20B H 0.1553 0.5825 0.9863 0.030 Uiso 1 1 calc R
H20C H 0.0944 0.6370 0.8771 0.030 Uiso 1 1 calc R
C21 C 0.24780(9) 0.63904(10) 0.43326(16) 0.0196(4) Uani 1 1 d .
H21A H 0.1989 0.6556 0.3719 0.029 Uiso 1 1 calc R
H21B H 0.2754 0.5986 0.3823 0.029 Uiso 1 1 calc R
H21C H 0.2803 0.6892 0.4583 0.029 Uiso 1 1 calc R
C22 C 0.35642(9) 0.35549(9) 0.79981(15) 0.0163(3) Uani 1 1 d .
C23 C 0.31803(9) 0.29217(10) 0.71233(15) 0.0176(3) Uani 1 1 d .
C24 C 0.33847(9) 0.20801(10) 0.74043(16) 0.0199(4) Uani 1 1 d .
H24 H 0.3134 0.1642 0.6810 0.024 Uiso 1 1 calc R
C25 C 0.39593(9) 0.18905(10) 0.85621(16) 0.0215(4) Uani 1 1 d .
H25 H 0.4084 0.1314 0.8775 0.026 Uiso 1 1 calc R
C26 C 0.43602(9) 0.25153(10) 0.94239(16) 0.0201(4) Uani 1 1 d .
H26 H 0.4761 0.2370 1.0200 0.024 Uiso 1 1 calc R
C27 C 0.41633(9) 0.33563(10) 0.91273(16) 0.0184(3) Uani 1 1 d .
C28 C 0.22485(9) 0.25696(10) 0.50647(16) 0.0224(4) Uani 1 1 d .
H28A H 0.1943 0.2850 0.4231 0.034 Uiso 1 1 calc R
H28B H 0.1906 0.2214 0.5523 0.034 Uiso 1 1 calc R
H28C H 0.2650 0.2218 0.4761 0.034 Uiso 1 1 calc R
C29 C 0.51686(9) 0.38560(11) 1.09732(16) 0.0242(4) Uani 1 1 d .
H29A H 0.5554 0.3527 1.0574 0.036 Uiso 1 1 calc R
H29B H 0.4996 0.3531 1.1735 0.036 Uiso 1 1 calc R
H29C H 0.5403 0.4389 1.1364 0.036 Uiso 1 1 calc R
N4 N 0.37889(10) 0.71642(11) 0.19940(19) 0.0476(5) Uani 1 1 d .
C30 C 0.39822(10) 0.64938(13) 0.22992(19) 0.0314(4) Uani 1 1 d .
C31 C 0.42379(12) 0.56337(12) 0.2690(2) 0.0420(5) Uani 1 1 d .
H31A H 0.4037 0.5249 0.1904 0.063 Uiso 1 1 calc R
H31B H 0.4041 0.5462 0.3548 0.063 Uiso 1 1 calc R
H31C H 0.4808 0.5613 0.2881 0.063 Uiso 1 1 calc R

loop_
_atom_site_aniso_label
_atom_site_aniso_U_11
_atom_site_aniso_U_22
_atom_site_aniso_U_33
_atom_site_aniso_U_23
_atom_site_aniso_U_13
_atom_site_aniso_U_12
O1 0.0262(7) 0.0169(6) 0.0259(6) 0.0029(5) 0.0072(5) 0.0056(5)
O2 0.0269(7) 0.0229(7) 0.0198(6) 0.0056(5) 0.0085(5) 0.0036(5)
O3 0.0233(6) 0.0206(6) 0.0224(6) 0.0007(5) 0.0096(5) 0.0034(5)
O4 0.0239(6) 0.0162(6) 0.0212(6) -0.0020(5) -0.0022(5) 0.0017(5)
O5 0.0202(6) 0.0190(6) 0.0258(6) -0.0008(5) -0.0030(5) -0.0007(5)
N1 0.0171(7) 0.0136(7) 0.0173(7) 0.0005(5) 0.0035(5) 0.0010(5)
N2 0.0185(7) 0.0216(8) 0.0210(7) 0.0042(6) 0.0061(6) 0.0007(6)
N3 0.0222(7) 0.0198(8) 0.0175(7) -0.0001(6) 0.0035(6) 0.0040(6)
C1 0.0137(8) 0.0155(9) 0.0181(8) -0.0016(6) 0.0013(6) -0.0021(6)
C2 0.0163(8) 0.0139(8) 0.0165(8) 0.0007(6) 0.0036(6) 0.0010(6)
C3 0.0164(8) 0.0135(8) 0.0165(8) -0.0010(6) 0.0022(6) -0.0017(6)
C4 0.0134(8) 0.0183(9) 0.0166(8) -0.0012(6) 0.0007(6) -0.0007(6)
C5 0.0131(8) 0.0176(8) 0.0169(8) 0.0002(6) 0.0003(6) -0.0023(6)
C6 0.0150(8) 0.0136(8) 0.0180(8) 0.0005(6) 0.0032(6) -0.0017(6)
C7 0.0164(8) 0.0143(8) 0.0186(8) 0.0006(6) 0.0044(6) 0.0010(6)
C8 0.0133(8) 0.0130(8) 0.0186(8) 0.0020(6) 0.0021(6) 0.0031(6)
C9 0.0134(8) 0.0127(8) 0.0173(8) 0.0007(6) 0.0014(6) 0.0037(6)
C10 0.0139(8) 0.0155(8) 0.0200(8) 0.0027(6) 0.0031(6) 0.0033(6)
C11 0.0195(9) 0.0269(10) 0.0240(9) 0.0081(7) 0.0070(7) 0.0013(7)
C12 0.0169(9) 0.0200(9) 0.0333(9) 0.0091(7) 0.0039(7) -0.0017(7)
C13 0.0178(9) 0.0160(9) 0.0280(9) 0.0009(7) -0.0014(7) -0.0006(7)
C14 0.0142(8) 0.0151(8) 0.0220(8) 0.0030(6) 0.0010(6) 0.0032(6)
C15 0.0153(8) 0.0145(8) 0.0207(8) 0.0002(6) -0.0006(6) 0.0039(6)
C16 0.0185(9) 0.0192(9) 0.0253(9) -0.0019(7) -0.0010(7) 0.0017(7)
C17 0.0270(9) 0.0218(9) 0.0192(8) -0.0056(7) -0.0021(7) 0.0052(7)
C18 0.0256(9) 0.0235(9) 0.0163(8) -0.0013(7) 0.0032(7) 0.0055(7)
C19 0.0154(8) 0.0159(8) 0.0170(8) 0.0014(6) 0.0019(6) 0.0047(6)
C20 0.0214(9) 0.0192(9) 0.0200(8) -0.0027(7) 0.0063(7) 0.0008(7)
C21 0.0195(9) 0.0197(9) 0.0204(8) 0.0030(7) 0.0059(6) 0.0013(7)
C22 0.0179(8) 0.0131(8) 0.0194(8) 0.0028(6) 0.0073(6) 0.0024(6)
C23 0.0183(8) 0.0190(9) 0.0166(8) 0.0011(6) 0.0062(6) 0.0010(7)
C24 0.0243(9) 0.0162(9) 0.0205(8) -0.0013(7) 0.0072(7) -0.0003(7)
C25 0.0265(9) 0.0150(9) 0.0245(9) 0.0036(7) 0.0088(7) 0.0037(7)
C26 0.0196(9) 0.0202(9) 0.0202(8) 0.0035(7) 0.0027(7) 0.0045(7)
C27 0.0179(8) 0.0184(9) 0.0200(8) -0.0004(6) 0.0061(7) -0.0016(7)
C28 0.0232(9) 0.0211(9) 0.0220(8) -0.0041(7) 0.0018(7) -0.0007(7)
C29 0.0194(9) 0.0267(10) 0.0245(9) 0.0002(7) -0.0017(7) -0.0011(7)
N4 0.0489(11) 0.0366(11) 0.0614(12) 0.0116(9) 0.0210(9) 0.0056(9)
C30 0.0290(10) 0.0356(12) 0.0327(10) 0.0049(9) 0.0141(8) 0.0023(9)
C31 0.0456(13) 0.0392(12) 0.0462(12) 0.0120(10) 0.0221(10) 0.0152(10)

loop_
_atom_type_symbol
_atom_type_description
_atom_type_scat_dispersion_real
_atom_type_scat_dispersion_imag
_atom_type_scat_source
C C 0.0033 0.0016 'International Tables Vol C Tables 4.2.6.8 and 6.1.1.4'
H H 0.0000 0.0000 'International Tables Vol C Tables 4.2.6.8 and 6.1.1.4'
N N 0.0061 0.0033 'International Tables Vol C Tables 4.2.6.8 and 6.1.1.4'
O O 0.0106 0.0060 'International Tables Vol C Tables 4.2.6.8 and 6.1.1.4'

loop_
_geom_angle_atom_site_label_1
_geom_angle_atom_site_label_2
_geom_angle_atom_site_label_3
_geom_angle
C23 O4 C28 116.82(12)
C27 O5 C29 116.82(12)
C4 N1 C22 121.53(12)
C5 N1 C4 113.65(13)
C5 N1 C22 124.82(12)
C11 N2 C10 117.11(14)
C18 N3 C19 117.50(14)
O1 C1 C2 129.65(14)
O1 C1 C7 130.41(14)
C2 C1 C7 99.76(12)
C1 C2 C3 97.76(11)
C9 C2 C1 94.07(11)
C9 C2 C3 107.78(12)
C20 C2 C1 116.28(13)
C20 C2 C3 114.76(12)
C20 C2 C9 121.96(13)
C2 C3 H3 110.6
C4 C3 C2 113.97(12)
C4 C3 H3 110.6
C4 C3 C6 105.25(12)
C6 C3 C2 105.55(11)
C6 C3 H3 110.6
O2 C4 N1 124.51(14)
O2 C4 C3 127.58(14)
N1 C4 C3 107.91(12)
O3 C5 N1 124.47(14)
O3 C5 C6 127.63(14)
N1 C5 C6 107.85(12)
C3 C6 H6 110.2
C3 C6 C7 104.92(12)
C5 C6 C3 105.19(12)
C5 C6 H6 110.2
C5 C6 C7 115.82(12)
C7 C6 H6 110.2
C1 C7 C6 97.21(11)
C8 C7 C1 94.22(11)
C8 C7 C6 108.60(12)
C21 C7 C1 116.42(13)
C21 C7 C6 114.78(12)
C21 C7 C8 121.39(13)
C9 C8 C7 109.02(13)
C9 C8 C19 121.47(14)
C19 C8 C7 129.37(13)
C8 C9 C2 109.09(13)
C8 C9 C10 121.66(13)
C10 C9 C2 129.10(13)
N2 C10 C9 118.36(13)
N2 C10 C14 123.34(14)
C14 C10 C9 118.25(13)
N2 C11 H11 118.0
N2 C11 C12 124.07(15)
C12 C11 H11 118.0
C11 C12 H12 120.6
C13 C12 C11 118.81(15)
C13 C12 H12 120.6
C12 C13 H13 120.0
C12 C13 C14 120.01(15)
C14 C13 H13 120.0
C10 C14 C15 120.03(14)
C13 C14 C10 116.62(14)
C13 C14 C15 123.35(14)
C16 C15 C14 122.96(14)
C16 C15 C19 116.69(14)
C19 C15 C14 120.35(13)
C15 C16 H16 120.1
C17 C16 C15 119.78(15)
C17 C16 H16 120.1
C16 C17 H17 120.4
C16 C17 C18 119.20(15)
C18 C17 H17 120.4
N3 C18 C17 123.51(15)
N3 C18 H18 118.2
C17 C18 H18 118.2
N3 C19 C8 118.48(14)
N3 C19 C15 123.31(14)
C15 C19 C8 118.19(13)
C2 C20 H20A 109.5
C2 C20 H20B 109.5
C2 C20 H20C 109.5
H20A C20 H20B 109.5
H20A C20 H20C 109.5
H20B C20 H20C 109.5
C7 C21 H21A 109.5
C7 C21 H21B 109.5
C7 C21 H21C 109.5
H21A C21 H21B 109.5
H21A C21 H21C 109.5
H21B C21 H21C 109.5
C23 C22 N1 119.56(13)
C23 C22 C27 120.82(14)
C27 C22 N1 119.48(13)
O4 C23 C22 115.37(13)
O4 C23 C24 125.10(14)
C24 C23 C22 119.51(14)
C23 C24 H24 120.5
C25 C24 C23 119.00(15)
C25 C24 H24 120.5
C24 C25 H25 118.9
C24 C25 C26 122.18(15)
C26 C25 H25 118.9
C25 C26 H26 120.7
C27 C26 C25 118.68(14)
C27 C26 H26 120.7
O5 C27 C22 115.38(14)
O5 C27 C26 124.88(14)
C26 C27 C22 119.74(14)
O4 C28 H28A 109.5
O4 C28 H28B 109.5
O4 C28 H28C 109.5
H28A C28 H28B 109.5
H28A C28 H28C 109.5
H28B C28 H28C 109.5
O5 C29 H29A 109.5
O5 C29 H29B 109.5
O5 C29 H29C 109.5
H29A C29 H29B 109.5
H29A C29 H29C 109.5
H29B C29 H29C 109.5
N4 C30 C31 179.5(2)
C30 C31 H31A 109.5
C30 C31 H31B 109.5
C30 C31 H31C 109.5
H31A C31 H31B 109.5
H31A C31 H31C 109.5
H31B C31 H31C 109.5

loop_
_geom_bond_atom_site_label_1
_geom_bond_atom_site_label_2
_geom_bond_distance
O1 C1 1.1989(18)
O2 C4 1.2093(18)
O3 C5 1.2086(17)
O4 C23 1.3600(18)
O4 C28 1.4312(18)
O5 C27 1.3675(18)
O5 C29 1.4320(18)
N1 C4 1.4007(19)
N1 C5 1.3966(19)
N1 C22 1.4344(19)
N2 C10 1.3636(19)
N2 C11 1.328(2)
N3 C18 1.3241(19)
N3 C19 1.3638(19)
C1 C2 1.549(2)
C1 C7 1.552(2)
C2 C3 1.565(2)
C2 C9 1.526(2)
C2 C20 1.510(2)
C3 H3 1.0000
C3 C4 1.506(2)
C3 C6 1.548(2)
C5 C6 1.509(2)
C6 H6 1.0000
C6 C7 1.569(2)
C7 C8 1.527(2)
C7 C21 1.510(2)
C8 C9 1.375(2)
C8 C19 1.437(2)
C9 C10 1.435(2)
C10 C14 1.419(2)
C11 H11 0.9500
C11 C12 1.397(2)
C12 H12 0.9500
C12 C13 1.369(2)
C13 H13 0.9500
C13 C14 1.411(2)
C14 C15 1.453(2)
C15 C16 1.410(2)
C15 C19 1.416(2)
C16 H16 0.9500
C16 C17 1.369(2)
C17 H17 0.9500
C17 C18 1.400(2)
C18 H18 0.9500
C20 H20A 0.9800
C20 H20B 0.9800
C20 H20C 0.9800
C21 H21A 0.9800
C21 H21B 0.9800
C21 H21C 0.9800
C22 C23 1.395(2)
C22 C27 1.395(2)
C23 C24 1.391(2)
C24 H24 0.9500
C24 C25 1.384(2)
C25 H25 0.9500
C25 C26 1.390(2)
C26 H26 0.9500
C26 C27 1.390(2)
C28 H28A 0.9800
C28 H28B 0.9800
C28 H28C 0.9800
C29 H29A 0.9800
C29 H29B 0.9800
C29 H29C 0.9800
N4 C30 1.134(2)
C30 C31 1.459(3)
C31 H31A 0.9800
C31 H31B 0.9800
C31 H31C 0.9800

loop_
_geom_torsion_atom_site_label_1
_geom_torsion_atom_site_label_2
_geom_torsion_atom_site_label_3
_geom_torsion_atom_site_label_4
_geom_torsion
O1 C1 C2 C3 -129.66(16)
O1 C1 C2 C9 121.77(17)
O1 C1 C2 C20 -7.1(2)
O1 C1 C7 C6 128.59(17)
O1 C1 C7 C8 -122.04(17)
O1 C1 C7 C21 6.3(2)
O3 C5 C6 C3 -173.88(15)
O3 C5 C6 C7 70.8(2)
O4 C23 C24 C25 -177.49(14)
N1 C5 C6 C3 3.75(15)
N1 C5 C6 C7 -111.58(14)
N1 C22 C23 O4 4.5(2)
N1 C22 C23 C24 -174.06(13)
N1 C22 C27 O5 -6.8(2)
N1 C22 C27 C26 173.06(13)
N2 C10 C14 C13 -1.3(2)
N2 C10 C14 C15 178.36(13)
N2 C11 C12 C13 -1.5(2)
C1 C2 C3 C4 -146.87(12)
C1 C2 C3 C6 -31.89(14)
C1 C2 C9 C8 33.82(14)
C1 C2 C9 C10 -141.66(15)
C1 C7 C8 C9 -32.71(14)
C1 C7 C8 C19 142.97(15)
C2 C1 C7 C6 -55.98(13)
C2 C1 C7 C8 53.39(12)
C2 C1 C7 C21 -178.30(13)
C2 C3 C4 O2 -62.3(2)
C2 C3 C4 N1 117.60(13)
C2 C3 C6 C5 -124.57(12)
C2 C3 C6 C7 -1.92(15)
C2 C9 C10 N2 -3.3(2)
C2 C9 C10 C14 174.15(14)
C3 C2 C9 C8 -65.67(15)
C3 C2 C9 C10 118.85(16)
C3 C6 C7 C1 34.82(14)
C3 C6 C7 C8 -62.12(14)
C3 C6 C7 C21 158.36(13)
C4 N1 C5 O3 175.32(14)
C4 N1 C5 C6 -2.40(16)
C4 N1 C22 C23 107.44(16)
C4 N1 C22 C27 -68.35(19)
C4 C3 C6 C5 -3.71(15)
C4 C3 C6 C7 118.94(12)
C5 N1 C4 O2 179.77(14)
C5 N1 C4 C3 -0.09(16)
C5 N1 C22 C23 -73.56(19)
C5 N1 C22 C27 110.66(16)
C5 C6 C7 C1 150.31(13)
C5 C6 C7 C8 53.37(16)
C5 C6 C7 C21 -86.15(16)
C6 C3 C4 O2 -177.41(15)
C6 C3 C4 N1 2.44(15)
C6 C7 C8 C9 66.36(15)
C6 C7 C8 C19 -117.96(16)
C7 C1 C2 C3 54.86(12)
C7 C1 C2 C9 -53.72(12)
C7 C1 C2 C20 177.46(12)
C7 C8 C9 C2 -0.69(16)
C7 C8 C9 C10 175.18(13)
C7 C8 C19 N3 6.1(2)
C7 C8 C19 C15 -172.81(14)
C8 C9 C10 N2 -178.32(13)
C8 C9 C10 C14 -0.8(2)
C9 C2 C3 C4 -50.04(16)
C9 C2 C3 C6 64.94(14)
C9 C8 C19 N3 -178.65(13)
C9 C8 C19 C15 2.4(2)
C9 C10 C14 C13 -178.68(13)
C9 C10 C14 C15 1.0(2)
C10 N2 C11 C12 1.8(2)
C10 C14 C15 C16 -179.49(14)
C10 C14 C15 C19 0.5(2)
C11 N2 C10 C9 177.01(14)
C11 N2 C10 C14 -0.3(2)
C11 C12 C13 C14 -0.3(2)
C12 C13 C14 C10 1.6(2)
C12 C13 C14 C15 -178.05(14)
C13 C14 C15 C16 0.2(2)
C13 C14 C15 C19 -179.82(14)
C14 C15 C16 C17 -179.29(14)
C14 C15 C19 N3 178.92(13)
C14 C15 C19 C8 -2.2(2)
C15 C16 C17 C18 0.0(2)
C16 C15 C19 N3 -1.1(2)
C16 C15 C19 C8 177.83(13)
C16 C17 C18 N3 -0.4(2)
C18 N3 C19 C8 -178.22(13)
C18 N3 C19 C15 0.7(2)
C19 N3 C18 C17 0.1(2)
C19 C8 C9 C2 -176.77(13)
C19 C8 C9 C10 -0.9(2)
C19 C15 C16 C17 0.7(2)
C20 C2 C3 C4 89.42(16)
C20 C2 C3 C6 -155.59(13)
C20 C2 C9 C8 158.40(14)
C20 C2 C9 C10 -17.1(2)
C21 C7 C8 C9 -157.30(14)
C21 C7 C8 C19 18.4(2)
C22 N1 C4 O2 -1.1(2)
C22 N1 C4 C3 179.02(12)
C22 N1 C5 O3 -3.8(2)
C22 N1 C5 C6 178.52(13)
C22 C23 C24 C25 0.9(2)
C23 C22 C27 O5 177.51(13)
C23 C22 C27 C26 -2.7(2)
C23 C24 C25 C26 -2.5(2)
C24 C25 C26 C27 1.5(2)
C25 C26 C27 O5 -179.09(14)
C25 C26 C27 C22 1.1(2)
C27 C22 C23 O4 -179.81(13)
C27 C22 C23 C24 1.7(2)
C28 O4 C23 C22 174.77(13)
C28 O4 C23 C24 -6.8(2)
C29 O5 C27 C22 -175.68(13)
C29 O5 C27 C26 4.5(2)
